data_2220039
loop_
_publ_author_name
'Lin, Hong'
'Geng, Xiao-Hong'
'Feng, Yun-Long'

_publ_contact_author
;
     Hong LIN
     Jinhua Prodessional-Technical College,
     Jinhua, Zhejiang 321007,
     People's Republic of China
;
_publ_section_title
Dichlorido[3-dimethylamino-<i>N</i>-(2-pyridylmethylene)propylamine-\k^3^<i>N</i>,<i>N</i>',<i>N</i>'']cadmium(II)
_journal_coeditor_code AT2652
_journal_issue 12
_journal_name_full 'Acta Crystallographica Section E'
_journal_page_first m1518
_journal_paper_doi 10.1107/S1600536808035915
_journal_volume 64
_journal_year 2008
_chemical_formula_iupac '[Cd (C11 H17 N3 ) Cl2]'
_chemical_formula_moiety 'C11 H17 Cd Cl2 N3'
_chemical_formula_sum 'C11 H17 Cd Cl2 N3'
_chemical_formula_weight 374.59
_chemical_name_systematic
;
Dichlorido[3-dimethylamino-<i>N</i>-(2-pyridylmethylene)propylamine-
\k^3^<i>N</i>,<i>N</i>',<i>N</i>'']cadmium(II)
;
_space_group_IT_number 2
_symmetry_cell_setting triclinic
_symmetry_space_group_name_Hall '-P 1'
_symmetry_space_group_name_H-M 'P -1'
_atom_sites_solution_hydrogens geom
_atom_sites_solution_primary direct
_atom_sites_solution_secondary difmap
_audit_creation_method SHELXL-97
_cell_angle_alpha 97.81(3)
_cell_angle_beta 103.95(3)
_cell_angle_gamma 111.11(3)
_cell_formula_units_Z 2
_cell_length_a 7.6407(15)
_cell_length_b 9.0312(18)
_cell_length_c 11.860(2)
_cell_measurement_reflns_used 3284
_cell_measurement_temperature 293(2)
_cell_measurement_theta_max 27.5
_cell_measurement_theta_min 1.83
_cell_volume 718.2(3)
_computing_cell_refinement 'SAINT (Bruker, 2004)'
_computing_data_collection 'SMART (Bruker, 2004)'
_computing_data_reduction 'SAINT (Bruker, 2004)'
_computing_molecular_graphics 'SHELXTL (Sheldrick, 2008)'
_computing_publication_material 'SHELXTL (Sheldrick, 2008)'
_computing_structure_refinement 'SHELXL97 (Sheldrick, 2008)'
_computing_structure_solution 'SHELXS97 (Sheldrick, 2008)'
_diffrn_ambient_temperature 293(2)
_diffrn_measured_fraction_theta_full 0.990
_diffrn_measured_fraction_theta_max 0.990
_diffrn_measurement_device_type 'Bruker APEX-II area-detector diffractometer'
_diffrn_measurement_method '\w scans'
_diffrn_radiation_monochromator graphite
_diffrn_radiation_source 'fine-focus sealed tube'
_diffrn_radiation_type MoK\a
_diffrn_radiation_wavelength 0.71073
_diffrn_reflns_av_R_equivalents 0.0196
_diffrn_reflns_av_sigmaI/netI 0.0142
_diffrn_reflns_limit_h_max 9
_diffrn_reflns_limit_h_min -9
_diffrn_reflns_limit_k_max 11
_diffrn_reflns_limit_k_min -11
_diffrn_reflns_limit_l_max 15
_diffrn_reflns_limit_l_min -15
_diffrn_reflns_number 12281
_diffrn_reflns_theta_full 27.46
_diffrn_reflns_theta_max 27.46
_diffrn_reflns_theta_min 1.83
_diffrn_standards_decay_% 0
_diffrn_standards_interval_count 0
_diffrn_standards_interval_time 0
_diffrn_standards_number 0
_exptl_absorpt_coefficient_mu 1.875
_exptl_absorpt_correction_T_max 0.7535
_exptl_absorpt_correction_T_min 0.6315
_exptl_absorpt_correction_type multi-scan
_exptl_absorpt_process_details '(SADABS; Sheldrick, 1996)'
_exptl_crystal_colour colourless
_exptl_crystal_density_diffrn 1.732
_exptl_crystal_density_method 'not measured'
_exptl_crystal_description block
_exptl_crystal_F_000 372
_exptl_crystal_size_max 0.27
_exptl_crystal_size_mid 0.20
_exptl_crystal_size_min 0.16
_refine_diff_density_max 0.326
_refine_diff_density_min -0.720
_refine_ls_extinction_method none
_refine_ls_goodness_of_fit_ref 1.143
_refine_ls_hydrogen_treatment constr
_refine_ls_matrix_type full
_refine_ls_number_parameters 154
_refine_ls_number_reflns 3251
_refine_ls_number_restraints 0
_refine_ls_restrained_S_all 1.143
_refine_ls_R_factor_all 0.0190
_refine_ls_R_factor_gt 0.0182
_refine_ls_shift/su_max 0.001
_refine_ls_shift/su_mean 0.000
_refine_ls_structure_factor_coef Fsqd
_refine_ls_weighting_details 'calc w=1/[\s^2^(Fo^2^)+(0.0281P)^2^+0.1317P] where P=(Fo^2^+2Fc^2^)/3'
_refine_ls_weighting_scheme calc
_refine_ls_wR_factor_gt 0.0491
_refine_ls_wR_factor_ref 0.0497
_reflns_number_gt 3149
_reflns_number_total 3251
_reflns_threshold_expression >2sigma(I)
_cod_data_source_file at2652.cif
_cod_data_source_block I
_cod_database_code 2220039
_cod_database_fobs_code 2220039

loop_
_symmetry_equiv_pos_as_xyz
'x, y, z'
'-x, -y, -z'

loop_
_atom_site_type_symbol
_atom_site_label
_atom_site_fract_x
_atom_site_fract_y
_atom_site_fract_z
_atom_site_U_iso_or_equiv
_atom_site_adp_type
_atom_site_calc_flag
_atom_site_refinement_flags
_atom_site_occupancy
Cd Cd1 0.203590(15) 0.391482(13) 0.743794(9) 0.03482(5) Uani d . 1
Cl Cl2 -0.08758(6) 0.21422(6) 0.57078(4) 0.04931(11) Uani d . 1
Cl Cl1 0.15476(8) 0.61916(7) 0.85160(5) 0.05592(12) Uani d . 1
N N2 0.4378(2) 0.28768(18) 0.72437(13) 0.0403(3) Uani d . 1
N N3 0.1569(2) 0.2335(2) 0.88963(13) 0.0475(4) Uani d . 1
N N1 0.4442(2) 0.57453(17) 0.67777(13) 0.0367(3) Uani d . 1
C C1 0.5909(2) 0.5312(2) 0.66530(14) 0.0374(3) Uani d . 1
C C2 0.7401(3) 0.6249(3) 0.62553(16) 0.0472(4) Uani d . 1
H H2A 0.8408 0.5929 0.6189 0.057 Uiso calc R 1
C C3 0.7372(3) 0.7664(2) 0.59584(17) 0.0511(5) Uani d . 1
H H3A 0.8355 0.8310 0.5684 0.061 Uiso calc R 1
C C4 0.5876(3) 0.8108(2) 0.60728(17) 0.0508(4) Uani d . 1
H H4A 0.5829 0.9057 0.5873 0.061 Uiso calc R 1
C C5 0.4430(3) 0.7125(2) 0.64904(17) 0.0450(4) Uani d . 1
H H5A 0.3422 0.7435 0.6573 0.054 Uiso calc R 1
C C6 0.5781(3) 0.3739(2) 0.69156(15) 0.0422(4) Uani d . 1
H H6A 0.6750 0.3374 0.6838 0.051 Uiso calc R 1
C C7 0.4187(3) 0.1243(2) 0.7381(2) 0.0545(5) Uani d . 1
H H7A 0.5390 0.1123 0.7357 0.065 Uiso calc R 1
H H7B 0.3109 0.0426 0.6712 0.065 Uiso calc R 1
C C8 0.3807(4) 0.0927(3) 0.8542(2) 0.0617(6) Uani d . 1
H H8A 0.3940 -0.0078 0.8648 0.074 Uiso calc R 1
H H8B 0.4817 0.1811 0.9202 0.074 Uiso calc R 1
C C9 0.1804(4) 0.0784(3) 0.8609(2) 0.0611(5) Uani d . 1
H H9A 0.0825 0.0125 0.7845 0.073 Uiso calc R 1
H H9B 0.1505 0.0192 0.9211 0.073 Uiso calc R 1
C C10 -0.0528(3) 0.1931(3) 0.8813(2) 0.0671(6) Uani d . 1
H H10A -0.0874 0.1289 0.9371 0.101 Uiso calc R 1
H H10B -0.1360 0.1317 0.8014 0.101 Uiso calc R 1
H H10C -0.0707 0.2924 0.9000 0.101 Uiso calc R 1
C C11 0.2795(4) 0.3281(3) 1.01250(18) 0.0676(6) Uani d . 1
H H11A 0.2552 0.2592 1.0669 0.101 Uiso calc R 1
H H11B 0.2471 0.4192 1.0334 0.101 Uiso calc R 1
H H11C 0.4165 0.3676 1.0174 0.101 Uiso calc R 1

loop_
_atom_site_aniso_label
_atom_site_aniso_U_11
_atom_site_aniso_U_22
_atom_site_aniso_U_33
_atom_site_aniso_U_12
_atom_site_aniso_U_13
_atom_site_aniso_U_23
Cd1 0.03228(8) 0.03880(8) 0.03500(8) 0.01555(5) 0.01208(5) 0.00852(5)
Cl2 0.0374(2) 0.0603(3) 0.0398(2) 0.01477(19) 0.00686(17) 0.00374(19)
Cl1 0.0643(3) 0.0572(3) 0.0562(3) 0.0338(2) 0.0266(2) 0.0059(2)
N2 0.0416(7) 0.0423(7) 0.0395(7) 0.0232(6) 0.0094(6) 0.0068(6)
N3 0.0484(8) 0.0496(8) 0.0342(7) 0.0104(7) 0.0097(6) 0.0114(6)
N1 0.0354(7) 0.0394(7) 0.0366(7) 0.0163(6) 0.0137(5) 0.0070(6)
C1 0.0317(7) 0.0468(9) 0.0297(7) 0.0156(7) 0.0076(6) 0.0024(6)
C2 0.0326(8) 0.0654(12) 0.0386(9) 0.0165(8) 0.0120(7) 0.0057(8)
C3 0.0444(9) 0.0539(11) 0.0396(9) 0.0032(8) 0.0164(8) 0.0050(8)
C4 0.0613(11) 0.0404(9) 0.0455(10) 0.0133(8) 0.0205(9) 0.0087(7)
C5 0.0500(10) 0.0421(9) 0.0476(9) 0.0212(8) 0.0205(8) 0.0101(7)
C6 0.0379(8) 0.0535(10) 0.0401(8) 0.0269(8) 0.0111(7) 0.0062(7)
C7 0.0593(12) 0.0429(10) 0.0631(12) 0.0289(9) 0.0131(10) 0.0075(9)
C8 0.0744(14) 0.0457(10) 0.0634(13) 0.0297(10) 0.0078(11) 0.0193(9)
C9 0.0699(14) 0.0435(10) 0.0601(12) 0.0121(10) 0.0175(11) 0.0188(9)
C10 0.0568(12) 0.0839(16) 0.0576(12) 0.0151(11) 0.0277(10) 0.0289(12)
C11 0.0787(16) 0.0705(14) 0.0348(10) 0.0200(12) 0.0046(10) 0.0076(9)

loop_
_atom_type_symbol
_atom_type_description
_atom_type_scat_dispersion_real
_atom_type_scat_dispersion_imag
_atom_type_scat_source
C C 0.0033 0.0016 'International Tables Vol C Tables 4.2.6.8 and 6.1.1.4'
H H 0.0000 0.0000 'International Tables Vol C Tables 4.2.6.8 and 6.1.1.4'
Cd Cd -0.8075 1.2024 'International Tables Vol C Tables 4.2.6.8 and 6.1.1.4'
Cl Cl 0.1484 0.1585 'International Tables Vol C Tables 4.2.6.8 and 6.1.1.4'
N N 0.0061 0.0033 'International Tables Vol C Tables 4.2.6.8 and 6.1.1.4'

loop_
_geom_angle_atom_site_label_1
_geom_angle_atom_site_label_2
_geom_angle_atom_site_label_3
_geom_angle
N2 Cd1 N1 70.27(5)
N2 Cd1 N3 84.79(6)
N1 Cd1 N3 144.00(6)
N2 Cd1 Cl2 102.80(4)
N1 Cd1 Cl2 109.74(5)
N3 Cd1 Cl2 100.64(5)
N2 Cd1 Cl1 144.32(5)
N1 Cd1 Cl1 91.30(4)
N3 Cd1 Cl1 94.73(5)
Cl2 Cd1 Cl1 112.28(3)
C6 N2 C7 119.48(16)
C6 N2 Cd1 117.01(12)
C7 N2 Cd1 123.28(12)
C11 N3 C9 110.90(18)
C11 N3 C10 107.96(18)
C9 N3 C10 108.30(18)
C11 N3 Cd1 112.97(13)
C9 N3 Cd1 113.53(12)
C10 N3 Cd1 102.61(13)
C5 N1 C1 118.26(15)
C5 N1 Cd1 125.78(12)
C1 N1 Cd1 115.93(11)
N1 C1 C2 122.39(17)
N1 C1 C6 115.78(15)
C2 C1 C6 121.77(16)
C3 C2 C1 118.88(18)
C3 C2 H2A 120.6
C1 C2 H2A 120.6
C4 C3 C2 119.15(17)
C4 C3 H3A 120.4
C2 C3 H3A 120.4
C3 C4 C5 119.26(19)
C3 C4 H4A 120.4
C5 C4 H4A 120.4
N1 C5 C4 122.05(18)
N1 C5 H5A 119.0
C4 C5 H5A 119.0
N2 C6 C1 120.98(15)
N2 C6 H6A 119.5
C1 C6 H6A 119.5
N2 C7 C8 112.77(17)
N2 C7 H7A 109.0
C8 C7 H7A 109.0
N2 C7 H7B 109.0
C8 C7 H7B 109.0
H7A C7 H7B 107.8
C9 C8 C7 114.81(19)
C9 C8 H8A 108.6
C7 C8 H8A 108.6
C9 C8 H8B 108.6
C7 C8 H8B 108.6
H8A C8 H8B 107.5
N3 C9 C8 116.67(17)
N3 C9 H9A 108.1
C8 C9 H9A 108.1
N3 C9 H9B 108.1
C8 C9 H9B 108.1
H9A C9 H9B 107.3
N3 C10 H10A 109.5
N3 C10 H10B 109.5
H10A C10 H10B 109.5
N3 C10 H10C 109.5
H10A C10 H10C 109.5
H10B C10 H10C 109.5
N3 C11 H11A 109.5
N3 C11 H11B 109.5
H11A C11 H11B 109.5
N3 C11 H11C 109.5
H11A C11 H11C 109.5
H11B C11 H11C 109.5

loop_
_geom_bond_atom_site_label_1
_geom_bond_atom_site_label_2
_geom_bond_distance
Cd1 N2 2.3418(15)
Cd1 N1 2.3627(16)
Cd1 N3 2.3992(16)
Cd1 Cl2 2.4624(15)
Cd1 Cl1 2.4637(8)
N2 C6 1.260(2)
N2 C7 1.465(2)
N3 C11 1.469(3)
N3 C9 1.480(3)
N3 C10 1.484(3)
N1 C5 1.338(2)
N1 C1 1.346(2)
C1 C2 1.382(2)
C1 C6 1.470(3)
C2 C3 1.378(3)
C2 H2A 0.9300
C3 C4 1.370(3)
C3 H3A 0.9300
C4 C5 1.390(3)
C4 H4A 0.9300
C5 H5A 0.9300
C6 H6A 0.9300
C7 C8 1.517(3)
C7 H7A 0.9700
C7 H7B 0.9700
C8 C9 1.512(3)
C8 H8A 0.9700
C8 H8B 0.9700
C9 H9A 0.9700
C9 H9B 0.9700
C10 H10A 0.9600
C10 H10B 0.9600
C10 H10C 0.9600
C11 H11A 0.9600
C11 H11B 0.9600
C11 H11C 0.9600

loop_
_geom_torsion_atom_site_label_1
_geom_torsion_atom_site_label_2
_geom_torsion_atom_site_label_3
_geom_torsion_atom_site_label_4
_geom_torsion
N1 Cd1 N2 C6 1.15(12)
N3 Cd1 N2 C6 -152.45(14)
Cl2 Cd1 N2 C6 107.80(13)
Cl1 Cd1 N2 C6 -61.59(16)
N1 Cd1 N2 C7 -173.34(15)
N3 Cd1 N2 C7 33.06(14)
Cl2 Cd1 N2 C7 -66.69(14)
Cl1 Cd1 N2 C7 123.92(13)
N2 Cd1 N3 C11 93.26(16)
N1 Cd1 N3 C11 47.9(2)
Cl2 Cd1 N3 C11 -164.66(15)
Cl1 Cd1 N3 C11 -50.92(16)
N2 Cd1 N3 C9 -34.13(14)
N1 Cd1 N3 C9 -79.53(16)
Cl2 Cd1 N3 C9 67.95(14)
Cl1 Cd1 N3 C9 -178.31(13)
N2 Cd1 N3 C10 -150.77(14)
N1 Cd1 N3 C10 163.83(13)
Cl2 Cd1 N3 C10 -48.69(14)
Cl1 Cd1 N3 C10 65.05(14)
N2 Cd1 N1 C5 176.55(16)
N3 Cd1 N1 C5 -134.56(15)
Cl2 Cd1 N1 C5 79.59(15)
Cl1 Cd1 N1 C5 -34.69(14)
N2 Cd1 N1 C1 -1.40(11)
N3 Cd1 N1 C1 47.48(16)
Cl2 Cd1 N1 C1 -98.36(11)
Cl1 Cd1 N1 C1 147.36(11)
C5 N1 C1 C2 0.8(2)
Cd1 N1 C1 C2 178.90(13)
C5 N1 C1 C6 -176.60(15)
Cd1 N1 C1 C6 1.52(18)
N1 C1 C2 C3 -1.0(3)
C6 C1 C2 C3 176.24(16)
C1 C2 C3 C4 0.4(3)
C2 C3 C4 C5 0.3(3)
C1 N1 C5 C4 0.0(3)
Cd1 N1 C5 C4 -177.95(14)
C3 C4 C5 N1 -0.5(3)
C7 N2 C6 C1 173.88(16)
Cd1 N2 C6 C1 -0.8(2)
N1 C1 C6 N2 -0.5(2)
C2 C1 C6 N2 -177.89(17)
C6 N2 C7 C8 133.5(2)
Cd1 N2 C7 C8 -52.1(2)
N2 C7 C8 C9 68.8(2)
C11 N3 C9 C8 -66.7(2)
C10 N3 C9 C8 175.00(18)
Cd1 N3 C9 C8 61.7(2)
C7 C8 C9 N3 -79.3(2)
